data_7009635
loop_
_publ_author_name
'Bruce, Michael I.'
'Low, Paul J.'
'Zaitseva, Natasha N.'
'Kahlal, Samia'
'Halet, Jean-Fran\,cois'
'Skelton, Brian W.'
'White, Allan H.'

_publ_section_title
;
 Syntheses and reactions of some cluster complexes containing C4
 ligands with iron, ruthenium and cobalt carbonyls
;
_journal_issue 17
_journal_name_full 'Journal of the Chemical Society, Dalton Transactions'
_journal_page_first 2939
_journal_paper_doi 10.1039/b002406f
_journal_year 2000
_chemical_formula_sum 'C26 H6 Fe O17 Ru4 W'
_chemical_formula_weight 1234.31
_space_group_IT_number 14
_symmetry_cell_setting monoclinic
_symmetry_space_group_name_Hall '-P 2yn'
_symmetry_space_group_name_H-M 'P 1 21/n 1'
_cell_angle_alpha 90.00000
_cell_angle_beta 90.76(3)
_cell_angle_gamma 90.00000
_cell_formula_units_Z 4
_cell_length_a 8.499(2)
_cell_length_b 23.949(11)
_cell_length_c 16.537(8)
_cell_measurement_reflns_used 10
_cell_measurement_temperature 293
_cell_measurement_theta_max 17.5
_cell_measurement_theta_min 14.5
_cell_volume 3366(2)
_computing_cell_refinement 'Enraf Nonius software'
_computing_data_collection 'Enraf Nonius software'
_computing_data_reduction xtal
_computing_molecular_graphics xtal
_computing_publication_material 'xtal BONDLA CIFIO'
_computing_structure_refinement xtal
_computing_structure_solution xtal
_diffrn_ambient_temperature 293
_diffrn_measurement_device_type
;
 CAD4 diffractometer
;
_diffrn_measurement_method '2\Q-\w scans'
_diffrn_radiation_detector 'single counter'
_diffrn_radiation_monochromator graphite
_diffrn_radiation_source 'sealed tube'
_diffrn_radiation_type 'Mo K\a'
_diffrn_radiation_wavelength .71073
_diffrn_reflns_av_R_equivalents .0822
_diffrn_reflns_av_sigmaI/netI .067
_diffrn_reflns_limit_h_max 11
_diffrn_reflns_limit_h_min 0
_diffrn_reflns_limit_k_max 28
_diffrn_reflns_limit_k_min -28
_diffrn_reflns_limit_l_max 19
_diffrn_reflns_limit_l_min -19
_diffrn_reflns_number 12119
_diffrn_reflns_theta_max 25
_diffrn_reflns_theta_min 1.48
_diffrn_standards_decay_% 0
_diffrn_standards_interval_time 3600
_diffrn_standards_number 10
_exptl_absorpt_coefficient_mu 5.646
_exptl_absorpt_correction_T_max 0.44
_exptl_absorpt_correction_T_min 0.19
_exptl_absorpt_correction_type analytical
_exptl_absorpt_process_details
;
 XTAL absorb             
;
_exptl_crystal_colour dark-red
_exptl_crystal_density_diffrn 2.434
_exptl_crystal_description block
_exptl_crystal_size_max 0.37
_exptl_crystal_size_mid 0.26
_exptl_crystal_size_min 0.15
_refine_diff_density_max 2.341
_refine_diff_density_min -1.823
_refine_ls_extinction_method none
_refine_ls_goodness_of_fit_all 1.473
_refine_ls_goodness_of_fit_ref 1.611
_refine_ls_hydrogen_treatment noref
_refine_ls_matrix_type F
_refine_ls_number_constraints 0
_refine_ls_number_parameters 446
_refine_ls_number_reflns 4227
_refine_ls_number_restraints 0
_refine_ls_R_factor_all .062
_refine_ls_R_factor_gt .043
_refine_ls_shift/su_max .076
_refine_ls_shift/su_mean .0065
_refine_ls_structure_factor_coef F
_refine_ls_weighting_scheme sigma
_refine_ls_wR_factor_all .052
_refine_ls_wR_factor_ref .047
_reflns_limit_h_max 11
_reflns_limit_h_min 0
_reflns_limit_k_max 29
_reflns_limit_k_min 0
_reflns_limit_l_max 19
_reflns_limit_l_min -19
_reflns_number_gt 1949
_reflns_number_total 4233
_reflns_threshold_expression 'I    > 3.00 sig(I   )'
_cod_data_source_file b002406f.txt
_cod_data_source_block br550l
_cod_original_sg_symbol_Hall -p_2yn
_cod_original_sg_symbol_H-M P_1_21/n_1
_cod_original_formula_sum 'C26 H6 Fe1 O17 Ru4 W1'
_cod_database_code 7009635

loop_
_symmetry_equiv_pos_as_xyz
+x,+y,+z
1/2-x,1/2+y,1/2-z
-x,-y,-z
1/2+x,1/2-y,1/2+z

loop_
_atom_site_label
_atom_site_fract_x
_atom_site_fract_y
_atom_site_fract_z
_atom_site_U_iso_or_equiv
_atom_site_adp_type
_atom_site_calc_flag
_atom_site_calc_attached_atom
_atom_site_occupancy
_atom_site_disorder_assembly
_atom_site_disorder_group
Ru1 .77220(10) .07560(3) .60862(6) .0486(7) Uani ? ? .694(8) ? ?
Fe1 .77220(10) .07560(3) .60862(6) .0486(7) Uani ? ? .306(8) ? ?
Ru2 .89660(10) .15859(3) .71106(5) .0414(5) Uani ? ? 1.00000 ? ?
Ru3 .96090(10) .16125(3) .54651(5) .0409(5) Uani ? ? 1.00000 ? ?
W4 .74518(6) .397860(10) .60891(3) .0466(3) Uani ? ? 1.00000 ? ?
Ru5 .59830(10) .30818(4) .51671(6) .0388(6) Uani ? ? .478(8) ? ?
Fe5 .59830(10) .30818(4) .51671(6) .0388(6) Uani ? ? .522(8) ? ?
Ru6 .54040(10) .30698(3) .67186(5) .0413(5) Uani ? ? .860(8) ? ?
Fe6 .54040(10) .30698(3) .67186(5) .0413(5) Uani ? ? .140(8) ? ?
C11 .925(2) .0172(5) .6211(9) .085(9) Uani ? ? 1.00000 ? ?
O11 1.0170(10) -.0157(4) .6323(8) .123(8) Uani ? ? 1.00000 ? ?
C12 .687(2) .0494(4) .5111(9) .068(8) Uani ? ? 1.00000 ? ?
O12 .6270(10) .0368(4) .4521(7) .098(8) Uani ? ? 1.00000 ? ?
C13 .617(2) .0456(4) .6758(9) .072(8) Uani ? ? 1.00000 ? ?
O13 .5190(10) .0292(4) .7136(7) .108(9) Uani ? ? 1.00000 ? ?
C21 1.022(2) .1043(4) .7662(7) .065(8) Uani ? ? 1.00000 ? ?
O21 1.1070(10) .0747(4) .7990(7) .112(9) Uani ? ? 1.00000 ? ?
C22 .727(2) .1519(4) .7882(7) .060(7) Uani ? ? 1.00000 ? ?
O22 .6290(10) .1466(4) .8292(6) .097(8) Uani ? ? 1.00000 ? ?
C23 .9860(10) .2265(4) .7558(7) .055(7) Uani ? ? 1.00000 ? ?
O23 1.0350(10) .2676(3) .7775(6) .090(7) Uani ? ? 1.00000 ? ?
C31 1.130(2) .1098(4) .5188(8) .061(8) Uani ? ? 1.00000 ? ?
O31 1.2280(10) .0815(3) .5017(7) .114(8) Uani ? ? 1.00000 ? ?
C32 .862(2) .1572(4) .4415(8) .062(8) Uani ? ? 1.00000 ? ?
O32 .8000(10) .1545(4) .3828(6) .094(7) Uani ? ? 1.00000 ? ?
C33 1.0690(10) .2310(4) .5284(7) .051(7) Uani ? ? 1.00000 ? ?
O33 1.1230(10) .2735(3) .5189(5) .069(6) Uani ? ? 1.00000 ? ?
C41 .534(2) .4316(4) .6215(7) .065(8) Uani ? ? 1.00000 ? ?
O41 .4210(10) .4591(3) .6260(7) .102(8) Uani ? ? 1.00000 ? ?
C42 .773(2) .4044(4) .7294(9) .075(9) Uani ? ? 1.00000 ? ?
O42 .805(2) .4099(4) .7958(7) .122(8) Uani ? ? 1.00000 ? ?
C51 .454(2) .3596(5) .4808(7) .062(8) Uani ? ? 1.00000 ? ?
O51 .3660(10) .3920(3) .4597(6) .086(7) Uani ? ? 1.00000 ? ?
C52 .7320(10) .3070(4) .4291(7) .055(7) Uani ? ? 1.00000 ? ?
O52 .8070(10) .3045(4) .3724(6) .093(7) Uani ? ? 1.00000 ? ?
C53 .4900(10) .2441(5) .4875(7) .053(7) Uani ? ? 1.00000 ? ?
O53 .4280(10) .2040(3) .4717(6) .082(7) Uani ? ? 1.00000 ? ?
C61 .351(2) .3455(5) .6872(8) .075(9) Uani ? ? 1.00000 ? ?
O61 .2310(10) .3667(4) .6958(7) .114(8) Uani ? ? 1.00000 ? ?
C62 .6100(10) .3000(4) .7819(7) .054(7) Uani ? ? 1.00000 ? ?
O62 .6490(10) .2926(4) .8472(6) .089(7) Uani ? ? 1.00000 ? ?
C63 .4330(10) .2376(5) .6676(7) .056(7) Uani ? ? 1.00000 ? ?
O63 .3750(10) .1960(3) .6694(5) .080(7) Uani ? ? 1.00000 ? ?
C1 .7310(10) .1537(3) .6063(6) .044(6) Uani ? ? 1.00000 ? ?
C2 .7760(10) .2069(3) .6134(5) .035(5) Uani ? ? 1.00000 ? ?
C3 .7250(10) .2624(3) .6056(6) .038(5) Uani ? ? 1.00000 ? ?
C4 .7650(10) .3161(3) .6118(6) .041(6) Uani ? ? 1.00000 ? ?
C401 .854(2) .4287(6) .4901(9) .094(13) Uani ? ? 1.00000 ? ?
C402 .781(2) .4729(6) .5210(10) .101(13) Uani ? ? 1.00000 ? ?
C403 .858(2) .4860(4) .5960(10) .092(12) Uani ? ? 1.00000 ? ?
C404 .978(2) .4463(6) .6080(10) .083(9) Uani ? ? 1.00000 ? ?
C405 .984(2) .4114(5) .5440(10) .097(12) Uani ? ? 1.00000 ? ?
H401 .82480 .41170 .44030 .11400 Uiso ? ? 1.00000 ? ?
H402 .69410 .49290 .49780 .12300 Uiso ? ? 1.00000 ? ?
H403 .83110 .51580 .63190 .11500 Uiso ? ? 1.00000 ? ?
H404 1.04710 .44520 .65350 .10800 Uiso ? ? 1.00000 ? ?
H405 1.05490 .38170 .53400 .11400 Uiso ? ? 1.00000 ? ?

loop_
_atom_site_aniso_label
_atom_site_aniso_U_11
_atom_site_aniso_U_22
_atom_site_aniso_U_33
_atom_site_aniso_U_12
_atom_site_aniso_U_13
_atom_site_aniso_U_23
Ru1 .0539(7) .0310(5) .0610(8) -.0030(4) .0075(6) -.0005(4)
Fe1 .0539(7) .0310(5) .0610(8) -.0030(4) .0075(6) .0005(4)
Ru2 .0467(5) .0364(4) .0412(5) .0045(3) .0020(4) .0043(3)
Ru3 .0434(5) .0356(4) .0439(6) -.0003(3) .0089(4) -.0034(3)
W4 .0554(3) .0309(2) .0532(3) .0026(2) -.0061(2) .0026(2)
Ru5 .0400(6) .0417(6) .0348(7) .0022(4) .0010(5) .0042(4)
Fe5 .0400(6) .0417(6) .0348(7) .0022(4) .0010(5) .0042(4)
Ru6 .0416(5) .0472(5) .0353(6) .0099(4) .0054(4) .0031(3)
Fe6 .0416(5) .0472(5) .0353(6) .0099(4) .0054(4) .0031(3)
C11 .100(10) .056(7) .100(10) .004(8) -.010(10) .010(7)
O11 .079(8) .090(7) .200(10) .035(6) -.004(9) .007(7)
C12 .066(8) .049(6) .090(10) .010(6) .002(8) .000(6)
O12 .106(9) .089(6) .100(9) .024(6) -.002(7) .020(6)
C13 .072(9) .053(6) .090(10) .009(6) .014(8) .008(6)
O13 .107(9) .098(7) .120(10) .014(6) .052(8) .033(6)
C21 .090(10) .056(6) .049(8) .008(6) .003(7) .008(5)
O21 .120(10) .084(6) .130(10) .046(6) -.020(8) .032(6)
C22 .066(8) .069(7) .045(7) .015(6) .009(7) .010(5)
O22 .072(7) .127(8) .092(8) .010(6) .032(7) .032(6)
C23 .059(7) .058(6) .047(7) .005(5) .000(6) .005(5)
O23 .109(8) .059(5) .100(9) .016(5) -.022(7) .014(5)
C31 .065(8) .050(6) .069(9) .002(6) .014(7) .010(5)
O31 .088(8) .074(6) .180(10) .037(6) .033(8) .020(6)
C32 .058(8) .058(6) .070(10) .011(6) -.010(7) .011(6)
O32 .096(8) .119(7) .067(7) .024(6) -.002(6) .010(6)
C33 .035(6) .055(6) .063(8) .004(5) .007(6) .004(5)
O33 .065(6) .053(4) .091(7) .013(4) .022(5) .001(4)
C41 .076(9) .058(6) .060(9) .016(7) .000(7) .001(5)
O41 .089(8) .068(5) .150(10) .034(5) .002(7) -.009(5)
C42 .090(10) .044(6) .090(10) .009(6) -.032(9) .016(6)
O42 .190(10) .100(7) .076(8) -.036(8) -.031(9) .019(6)
C51 .063(8) .068(7) .056(8) -.001(6) .011(7) .010(6)
O51 .077(6) .087(6) .092(8) .033(5) -.021(6) .002(5)
C52 .054(7) .066(6) .046(8) -.011(6) -.001(6) .005(5)
O52 .081(7) .127(7) .073(8) -.017(6) .031(6) .001(6)
C53 .050(7) .067(6) .041(7) .010(6) .013(6) .000(5)
O53 .088(7) .068(5) .090(8) -.029(5) -.008(6) .013(5)
C61 .080(10) .085(8) .060(10) .014(8) .022(8) .020(6)
O61 .085(7) .139(8) .120(10) .065(7) .026(7) .036(7)
C62 .055(7) .070(6) .038(7) .011(5) .005(6) .004(5)
O62 .089(7) .125(7) .052(6) .028(6) -.013(6) .008(5)
C63 .037(6) .077(7) .054(8) .002(6) .004(6) .007(6)
O63 .079(7) .089(6) .072(7) -.030(5) .015(5) .005(5)
C1 .045(6) .037(4) .050(7) .005(4) .006(5) .009(4)
C2 .031(5) .042(4) .031(6) .004(4) .012(4) .001(4)
C3 .039(6) .040(4) .036(6) .000(4) .014(5) .001(4)
C4 .044(6) .045(5) .035(6) .004(4) .021(5) .000(4)
C401 .13(2) .083(9) .070(10) -.060(10) -.010(10) .017(8)
C402 .15(2) .073(9) .080(10) -.030(10) -.040(10) .044(8)
C403 .100(10) .037(6) .14(2) .001(7) -.010(10) .008(7)
C404 .070(9) .080(8) .100(10) .022(8) -.015(9) .005(8)
C405 .110(10) .042(6) .14(2) .010(7) .050(10) .017(7)

loop_
_atom_type_symbol
_atom_type_description
_atom_type_oxidation_number
_atom_type_number_in_cell
_atom_type_scat_dispersion_real
_atom_type_scat_dispersion_imag
_atom_type_scat_source
C ? 0 104 .002 .002 'Int Tables Vol IV Tables 2.2B and 2.3.1'
O ? 0 68 .008 .006 'Int Tables Vol IV Tables 2.2B and 2.3.1'
H ? 0 24 0 0 'Int Tables Vol IV Tables 2.2B and 2.3.1'
Ru ? 0 16 -1.42 .836 'Int Tables Vol IV Tables 2.2B and 2.3.1'
W ? 0 4 -1.421 6.872 'Int Tables Vol IV Tables 2.2B and 2.3.1'
Fe ? 0 4 .301 .845 'Int Tables Vol IV Tables 2.2B and 2.3.1'

loop_
_diffrn_attenuator_code
_diffrn_attenuator_scale
? ?

loop_
_geom_angle_atom_site_label_1
_geom_angle_atom_site_label_2
_geom_angle_atom_site_label_3
_geom_angle_site_symmetry_1
_geom_angle_site_symmetry_2
_geom_angle_site_symmetry_3
_geom_angle
_geom_angle_publ_flag
Ru2 Ru1 Ru3 . . . 59.42(4) ?
Ru2 Ru1 C11 . . . 101.7(4) ?
Ru2 Ru1 C12 . . . 153.8(3) ?
Ru2 Ru1 C13 . . . 100.1(4) ?
Ru2 Ru1 C1 . . . 52.0(3) ?
Ru3 Ru1 C11 . . . 100.5(5) ?
Ru3 Ru1 C12 . . . 98.4(4) ?
Ru3 Ru1 C13 . . . 154.8(3) ?
Ru3 Ru1 C1 . . . 51.7(3) ?
C11 Ru1 C12 . . . 95.9(6) ?
C11 Ru1 C13 . . . 97.9(6) ?
C11 Ru1 C1 . . . 147.5(5) ?
C12 Ru1 C13 . . . 96.6(7) ?
C12 Ru1 C1 . . . 104.1(4) ?
C13 Ru1 C1 . . . 104.9(4) ?
Ru2 Fe1 Ru3 . . . 59.42(4) ?
Ru2 Fe1 C11 . . . 101.7(4) ?
Ru2 Fe1 C12 . . . 153.8(3) ?
Ru2 Fe1 C13 . . . 100.1(4) ?
Ru2 Fe1 C1 . . . 52.0(3) ?
Ru3 Fe1 C11 . . . 100.5(5) ?
Ru3 Fe1 C12 . . . 98.4(4) ?
Ru3 Fe1 C13 . . . 154.8(3) ?
Ru3 Fe1 C1 . . . 51.7(3) ?
C11 Fe1 C12 . . . 95.9(6) ?
C11 Fe1 C13 . . . 97.9(6) ?
C11 Fe1 C1 . . . 147.5(5) ?
C12 Fe1 C13 . . . 96.6(7) ?
C12 Fe1 C1 . . . 104.1(4) ?
C13 Fe1 C1 . . . 104.9(4) ?
Ru1 Ru2 Fe1 . . . .00(12) ?
Ru1 Ru2 Ru3 . . . 60.25(4) ?
Ru1 Ru2 C21 . . . 90.5(3) ?
Ru1 Ru2 C22 . . . 93.5(3) ?
Ru1 Ru2 C23 . . . 165.2(3) ?
Ru1 Ru2 C1 . . . 42.49(19) ?
Ru1 Ru2 C2 . . . 76.4(2) ?
Fe1 Ru2 Ru3 . . . 60.25(4) ?
Fe1 Ru2 C21 . . . 90.5(3) ?
Fe1 Ru2 C22 . . . 93.5(3) ?
Fe1 Ru2 C23 . . . 165.2(3) ?
Fe1 Ru2 C1 . . . 42.49(19) ?
Fe1 Ru2 C2 . . . 76.4(2) ?
Ru3 Ru2 C21 . . . 111.6(4) ?
Ru3 Ru2 C22 . . . 143.2(4) ?
Ru3 Ru2 C23 . . . 105.8(3) ?
Ru3 Ru2 C1 . . . 50.9(2) ?
Ru3 Ru2 C2 . . . 51.2(2) ?
C21 Ru2 C22 . . . 92.6(6) ?
C21 Ru2 C23 . . . 100.1(5) ?
C21 Ru2 C1 . . . 133.0(4) ?
C21 Ru2 C2 . . . 162.0(4) ?
C22 Ru2 C23 . . . 96.3(4) ?
C22 Ru2 C1 . . . 92.3(5) ?
C22 Ru2 C2 . . . 100.4(5) ?
C23 Ru2 C1 . . . 125.7(4) ?
C23 Ru2 C2 . . . 90.9(4) ?
C1 Ru2 C2 . . . 34.9(3) ?
Ru1 Ru3 Fe1 . . . .00(7) ?
Ru1 Ru3 Ru2 . . . 60.33(3) ?
Ru1 Ru3 C31 . . . 92.9(4) ?
Ru1 Ru3 C32 . . . 92.8(4) ?
Ru1 Ru3 C33 . . . 164.6(3) ?
Ru1 Ru3 C1 . . . 42.55(19) ?
Ru1 Ru3 C2 . . . 76.5(2) ?
Fe1 Ru3 Ru2 . . . 60.33(3) ?
Fe1 Ru3 C31 . . . 92.9(4) ?
Fe1 Ru3 C32 . . . 92.8(4) ?
Fe1 Ru3 C33 . . . 164.6(3) ?
Fe1 Ru3 C1 . . . 42.55(19) ?
Fe1 Ru3 C2 . . . 76.5(2) ?
Ru2 Ru3 C31 . . . 111.7(4) ?
Ru2 Ru3 C32 . . . 142.5(5) ?
Ru2 Ru3 C33 . . . 105.7(3) ?
Ru2 Ru3 C1 . . . 51.3(3) ?
Ru2 Ru3 C2 . . . 51.3(2) ?
C31 Ru3 C32 . . . 94.0(6) ?
C31 Ru3 C33 . . . 99.0(5) ?
C31 Ru3 C1 . . . 135.4(4) ?
C31 Ru3 C2 . . . 162.8(4) ?
C32 Ru3 C33 . . . 96.1(5) ?
C32 Ru3 C1 . . . 91.2(6) ?
C32 Ru3 C2 . . . 99.8(5) ?
C33 Ru3 C1 . . . 124.4(3) ?
C33 Ru3 C2 . . . 89.6(3) ?
C1 Ru3 C2 . . . 35.1(3) ?
Ru5 W4 Fe5 . . . .00000 ?
Ru5 W4 Ru6 . . . 52.79(4) ?
Ru5 W4 Fe6 . . . 52.79(4) ?
Ru5 W4 C41 . . . 88.5(3) ?
Ru5 W4 C42 . . . 128.5(3) ?
Ru5 W4 C4 . . . 46.6(3) ?
Ru5 W4 C401 . . . 87.9(4) ?
Ru5 W4 C402 . . . 107.5(4) ?
Ru5 W4 C403 . . . 142.8(4) ?
Ru5 W4 C404 . . . 137.3(4) ?
Ru5 W4 C405 . . . 103.4(4) ?
Fe5 W4 Ru6 . . . 52.79(4) ?
Fe5 W4 Fe6 . . . 52.79(4) ?
Fe5 W4 C41 . . . 88.5(3) ?
Fe5 W4 C42 . . . 128.5(3) ?
Fe5 W4 C4 . . . 46.6(3) ?
Fe5 W4 C401 . . . 87.9(4) ?
Fe5 W4 C402 . . . 107.5(4) ?
Fe5 W4 C403 . . . 142.8(4) ?
Fe5 W4 C404 . . . 137.3(4) ?
Fe5 W4 C405 . . . 103.4(4) ?
Ru6 W4 Fe6 . . . .00000 ?
Ru6 W4 C41 . . . 74.2(3) ?
Ru6 W4 C42 . . . 76.8(4) ?
Ru6 W4 C4 . . . 46.8(3) ?
Ru6 W4 C401 . . . 140.7(4) ?
Ru6 W4 C402 . . . 149.4(4) ?
Ru6 W4 C403 . . . 159.4(4) ?
Ru6 W4 C404 . . . 151.5(4) ?
Ru6 W4 C405 . . . 141.1(3) ?
Fe6 W4 C41 . . . 74.2(3) ?
Fe6 W4 C42 . . . 76.8(4) ?
Fe6 W4 C4 . . . 46.8(3) ?
Fe6 W4 C401 . . . 140.7(4) ?
Fe6 W4 C402 . . . 149.4(4) ?
Fe6 W4 C403 . . . 159.4(4) ?
Fe6 W4 C404 . . . 151.5(4) ?
Fe6 W4 C405 . . . 141.1(3) ?
C41 W4 C42 . . . 87.6(6) ?
C41 W4 C4 . . . 118.8(4) ?
C41 W4 C401 . . . 109.5(5) ?
C41 W4 C402 . . . 83.0(5) ?
C41 W4 C403 . . . 90.8(5) ?
C41 W4 C404 . . . 125.2(5) ?
C41 W4 C405 . . . 141.9(5) ?
C42 W4 C4 . . . 92.6(4) ?
C42 W4 C401 . . . 141.0(6) ?
C42 W4 C402 . . . 122.9(5) ?
C42 W4 C403 . . . 88.7(5) ?
C42 W4 C404 . . . 82.9(6) ?
C42 W4 C405 . . . 110.7(6) ?
C4 W4 C401 . . . 107.7(5) ?
C4 W4 C402 . . . 140.4(5) ?
C4 W4 C403 . . . 150.4(5) ?
C4 W4 C404 . . . 115.5(5) ?
C4 W4 C405 . . . 94.3(4) ?
C401 W4 C402 . . . 33.4(5) ?
C401 W4 C403 . . . 57.4(5) ?
C401 W4 C404 . . . 58.4(6) ?
C401 W4 C405 . . . 37.0(6) ?
C402 W4 C403 . . . 35.7(6) ?
C402 W4 C404 . . . 59.1(6) ?
C402 W4 C405 . . . 59.0(5) ?
C403 W4 C404 . . . 35.4(5) ?
C403 W4 C405 . . . 58.0(5) ?
C404 W4 C405 . . . 33.9(5) ?
W4 Ru5 Ru6 . . . 65.11(3) ?
W4 Ru5 Fe6 . . . 65.11(3) ?
W4 Ru5 C51 . . . 87.4(4) ?
W4 Ru5 C52 . . . 99.1(3) ?
W4 Ru5 C53 . . . 163.5(4) ?
W4 Ru5 C3 . . . 78.9(2) ?
W4 Ru5 C4 . . . 42.6(2) ?
Ru6 Ru5 Fe6 . . . .00000 ?
Ru6 Ru5 C51 . . . 101.0(4) ?
Ru6 Ru5 C52 . . . 153.0(3) ?
Ru6 Ru5 C53 . . . 98.5(4) ?
Ru6 Ru5 C3 . . . 54.2(3) ?
Ru6 Ru5 C4 . . . 53.4(3) ?
Fe6 Ru5 C51 . . . 101.0(4) ?
Fe6 Ru5 C52 . . . 153.0(3) ?
Fe6 Ru5 C53 . . . 98.5(4) ?
Fe6 Ru5 C3 . . . 54.2(3) ?
Fe6 Ru5 C4 . . . 53.4(3) ?
C51 Ru5 C52 . . . 99.9(5) ?
C51 Ru5 C53 . . . 98.3(5) ?
C51 Ru5 C3 . . . 154.9(5) ?
C51 Ru5 C4 . . . 128.4(4) ?
C52 Ru5 C53 . . . 95.2(4) ?
C52 Ru5 C3 . . . 102.9(4) ?
C52 Ru5 C4 . . . 99.9(4) ?
C53 Ru5 C3 . . . 89.9(4) ?
C53 Ru5 C4 . . . 126.6(4) ?
C3 Ru5 C4 . . . 36.8(3) ?
W4 Fe5 Ru6 . . . 65.11(3) ?
W4 Fe5 Fe6 . . . 65.11(3) ?
W4 Fe5 C51 . . . 87.4(4) ?
W4 Fe5 C52 . . . 99.1(3) ?
W4 Fe5 C53 . . . 163.5(4) ?
W4 Fe5 C3 . . . 78.9(2) ?
W4 Fe5 C4 . . . 42.6(2) ?
Ru6 Fe5 Fe6 . . . .00000 ?
Ru6 Fe5 C51 . . . 101.0(4) ?
Ru6 Fe5 C52 . . . 153.0(3) ?
Ru6 Fe5 C53 . . . 98.5(4) ?
Ru6 Fe5 C3 . . . 54.2(3) ?
Ru6 Fe5 C4 . . . 53.4(3) ?
Fe6 Fe5 C51 . . . 101.0(4) ?
Fe6 Fe5 C52 . . . 153.0(3) ?
Fe6 Fe5 C53 . . . 98.5(4) ?
Fe6 Fe5 C3 . . . 54.2(3) ?
Fe6 Fe5 C4 . . . 53.4(3) ?
C51 Fe5 C52 . . . 99.9(5) ?
C51 Fe5 C53 . . . 98.3(5) ?
C51 Fe5 C3 . . . 154.9(5) ?
C51 Fe5 C4 . . . 128.4(4) ?
C52 Fe5 C53 . . . 95.2(4) ?
C52 Fe5 C3 . . . 102.9(4) ?
C52 Fe5 C4 . . . 99.9(4) ?
C53 Fe5 C3 . . . 89.9(4) ?
C53 Fe5 C4 . . . 126.6(4) ?
C3 Fe5 C4 . . . 36.8(3) ?
W4 Ru6 Ru5 . . . 62.10(3) ?
W4 Ru6 Fe5 . . . 62.10(3) ?
W4 Ru6 C61 . . . 101.2(4) ?
W4 Ru6 C62 . . . 102.8(3) ?
W4 Ru6 C63 . . . 155.4(3) ?
W4 Ru6 C3 . . . 75.9(2) ?
W4 Ru6 C4 . . . 41.2(2) ?
Ru5 Ru6 Fe5 . . . .00(7) ?
Ru5 Ru6 C61 . . . 107.4(4) ?
Ru5 Ru6 C62 . . . 150.8(3) ?
Ru5 Ru6 C63 . . . 94.0(3) ?
Ru5 Ru6 C3 . . . 51.2(2) ?
Ru5 Ru6 C4 . . . 51.2(3) ?
Fe5 Ru6 C61 . . . 107.4(4) ?
Fe5 Ru6 C62 . . . 150.8(3) ?
Fe5 Ru6 C63 . . . 94.0(3) ?
Fe5 Ru6 C3 . . . 51.2(2) ?
Fe5 Ru6 C4 . . . 51.2(3) ?
C61 Ru6 C62 . . . 99.8(5) ?
C61 Ru6 C63 . . . 91.3(5) ?
C61 Ru6 C3 . . . 157.6(5) ?
C61 Ru6 C4 . . . 140.6(4) ?
C62 Ru6 C63 . . . 95.8(4) ?
C62 Ru6 C3 . . . 102.6(4) ?
C62 Ru6 C4 . . . 100.4(4) ?
C63 Ru6 C3 . . . 84.4(4) ?
C63 Ru6 C4 . . . 119.7(4) ?
C3 Ru6 C4 . . . 35.5(3) ?
W4 Fe6 Ru5 . . . 62.10(3) ?
W4 Fe6 Fe5 . . . 62.10(3) ?
W4 Fe6 C61 . . . 101.2(4) ?
W4 Fe6 C62 . . . 102.8(3) ?
W4 Fe6 C63 . . . 155.4(3) ?
W4 Fe6 C3 . . . 75.9(2) ?
W4 Fe6 C4 . . . 41.2(2) ?
Ru5 Fe6 Fe5 . . . .00(7) ?
Ru5 Fe6 C61 . . . 107.4(4) ?
Ru5 Fe6 C62 . . . 150.8(3) ?
Ru5 Fe6 C63 . . . 94.0(3) ?
Ru5 Fe6 C3 . . . 51.2(2) ?
Ru5 Fe6 C4 . . . 51.2(3) ?
Fe5 Fe6 C61 . . . 107.4(4) ?
Fe5 Fe6 C62 . . . 150.8(3) ?
Fe5 Fe6 C63 . . . 94.0(3) ?
Fe5 Fe6 C3 . . . 51.2(2) ?
Fe5 Fe6 C4 . . . 51.2(3) ?
C61 Fe6 C62 . . . 99.8(5) ?
C61 Fe6 C63 . . . 91.3(5) ?
C61 Fe6 C3 . . . 157.6(5) ?
C61 Fe6 C4 . . . 140.6(4) ?
C62 Fe6 C63 . . . 95.8(4) ?
C62 Fe6 C3 . . . 102.6(4) ?
C62 Fe6 C4 . . . 100.4(4) ?
C63 Fe6 C3 . . . 84.4(4) ?
C63 Fe6 C4 . . . 119.7(4) ?
C3 Fe6 C4 . . . 35.5(3) ?
Ru1 C11 Fe1 . . . .00000 ?
Ru1 C11 O11 . . . 176.2(13) ?
Fe1 C11 O11 . . . 176.2(13) ?
Ru1 C12 Fe1 . . . .00(10) ?
Ru1 C12 O12 . . . 174.6(12) ?
Fe1 C12 O12 . . . 174.6(12) ?
Ru1 C13 Fe1 . . . .00000 ?
Ru1 C13 O13 . . . 176.5(13) ?
Fe1 C13 O13 . . . 176.5(13) ?
Ru2 C21 O21 . . . 174.5(12) ?
Ru2 C22 O22 . . . 177.0(11) ?
Ru2 C23 O23 . . . 175.7(10) ?
Ru3 C31 O31 . . . 178.2(11) ?
Ru3 C32 O32 . . . 177.3(14) ?
Ru3 C33 O33 . . . 175.4(8) ?
W4 C41 O41 . . . 169.6(10) ?
W4 C42 O42 . . . 172.5(15) ?
Ru5 C51 Fe5 . . . .00(12) ?
Ru5 C51 O51 . . . 178.7(11) ?
Fe5 C51 O51 . . . 178.7(11) ?
Ru5 C52 Fe5 . . . .00(12) ?
Ru5 C52 O52 . . . 175.6(9) ?
Fe5 C52 O52 . . . 175.6(9) ?
Ru5 C53 Fe5 . . . .00(7) ?
Ru5 C53 O53 . . . 177.3(10) ?
Fe5 C53 O53 . . . 177.3(10) ?
Ru6 C61 Fe6 . . . .00000 ?
Ru6 C61 O61 . . . 176.6(12) ?
Fe6 C61 O61 . . . 176.6(12) ?
Ru6 C62 Fe6 . . . .00(7) ?
Ru6 C62 O62 . . . 176.0(9) ?
Fe6 C62 O62 . . . 176.0(9) ?
Ru6 C63 Fe6 . . . .00(10) ?
Ru6 C63 O63 . . . 175.6(10) ?
Fe6 C63 O63 . . . 175.6(10) ?
Ru1 C1 Fe1 . . . .00(12) ?
Ru1 C1 Ru2 . . . 85.5(3) ?
Ru1 C1 Ru3 . . . 85.7(3) ?
Ru1 C1 C2 . . . 152.1(7) ?
Fe1 C1 Ru2 . . . 85.5(3) ?
Fe1 C1 Ru3 . . . 85.7(3) ?
Fe1 C1 C2 . . . 152.1(7) ?
Ru2 C1 Ru3 . . . 77.9(3) ?
Ru2 C1 C2 . . . 72.7(5) ?
Ru3 C1 C2 . . . 73.0(5) ?
Ru2 C2 Ru3 . . . 77.5(3) ?
Ru2 C2 C1 . . . 72.3(5) ?
Ru2 C2 C3 . . . 134.2(6) ?
Ru3 C2 C1 . . . 72.0(5) ?
Ru3 C2 C3 . . . 129.8(6) ?
C1 C2 C3 . . . 143.9(8) ?
Ru5 C3 Fe5 . . . .00(12) ?
Ru5 C3 Ru6 . . . 74.6(3) ?
Ru5 C3 Fe6 . . . 74.6(3) ?
Ru5 C3 C2 . . . 135.1(7) ?
Ru5 C3 C4 . . . 71.4(5) ?
Fe5 C3 Ru6 . . . 74.6(3) ?
Fe5 C3 Fe6 . . . 74.6(3) ?
Fe5 C3 C2 . . . 135.1(7) ?
Fe5 C3 C4 . . . 71.4(5) ?
Ru6 C3 Fe6 . . . .00(7) ?
Ru6 C3 C2 . . . 129.4(7) ?
Ru6 C3 C4 . . . 71.1(5) ?
Fe6 C3 C2 . . . 129.4(7) ?
Fe6 C3 C4 . . . 71.1(5) ?
C2 C3 C4 . . . 145.9(9) ?
W4 C4 Ru5 . . . 90.9(3) ?
W4 C4 Fe5 . . . 90.9(3) ?
W4 C4 Ru6 . . . 92.0(3) ?
W4 C4 Fe6 . . . 92.0(3) ?
W4 C4 C3 . . . 159.5(7) ?
Ru5 C4 Fe5 . . . .00(7) ?
Ru5 C4 Ru6 . . . 75.3(3) ?
Ru5 C4 Fe6 . . . 75.3(3) ?
Ru5 C4 C3 . . . 71.8(6) ?
Fe5 C4 Ru6 . . . 75.3(3) ?
Fe5 C4 Fe6 . . . 75.3(3) ?
Fe5 C4 C3 . . . 71.8(6) ?
Ru6 C4 Fe6 . . . .00000 ?
Ru6 C4 C3 . . . 73.4(5) ?
Fe6 C4 C3 . . . 73.4(5) ?
W4 C401 C402 . . . 74.5(10) ?
W4 C401 C405 . . . 72.5(9) ?
W4 C401 H401 . . . 120.0(12) ?
C402 C401 C405 . . . 110.0(14) ?
C402 C401 H401 . . . 123.8(16) ?
C405 C401 H401 . . . 126.2(15) ?
W4 C402 C401 . . . 72.1(9) ?
W4 C402 C403 . . . 72.0(8) ?
W4 C402 H402 . . . 121.9(13) ?
C401 C402 C403 . . . 107.3(14) ?
C401 C402 H402 . . . 127.2(16) ?
C403 C402 H402 . . . 125.5(15) ?
W4 C403 C402 . . . 72.3(8) ?
W4 C403 C404 . . . 70.9(8) ?
W4 C403 H403 . . . 121.1(12) ?
C402 C403 C404 . . . 107.3(12) ?
C402 C403 H403 . . . 126.2(15) ?
C404 C403 H403 . . . 126.5(16) ?
W4 C404 C403 . . . 73.7(9) ?
W4 C404 C405 . . . 74.6(10) ?
W4 C404 H404 . . . 120.4(12) ?
C403 C404 C405 . . . 110.0(15) ?
C403 C404 H404 . . . 124.8(15) ?
C405 C404 H404 . . . 125.1(16) ?
W4 C405 C401 . . . 70.5(9) ?
W4 C405 C404 . . . 71.5(10) ?
W4 C405 H405 . . . 122.4(11) ?
C401 C405 C404 . . . 105.4(13) ?
C401 C405 H405 . . . 125.4(15) ?
C404 C405 H405 . . . 129.2(17) ?

loop_
_geom_bond_atom_site_label_1
_geom_bond_atom_site_label_2
_geom_bond_site_symmetry_1
_geom_bond_site_symmetry_2
_geom_bond_distance
_geom_bond_publ_flag
Ru1 Ru2 . . 2.8090(14) ?
Ru1 Ru3 . . 2.8068(13) ?
Ru1 C11 . . 1.918(15) ?
Ru1 C12 . . 1.868(15) ?
Ru1 C13 . . 1.879(15) ?
Ru1 C1 . . 1.903(7) ?
Fe1 Ru2 . . 2.8090(14) ?
Fe1 Ru3 . . 2.8068(13) ?
Fe1 C11 . . 1.918(15) ?
Fe1 C12 . . 1.868(15) ?
Fe1 C13 . . 1.879(15) ?
Fe1 C1 . . 1.903(7) ?
Ru2 Ru3 . . 2.7833(17) ?
Ru2 C21 . . 1.906(13) ?
Ru2 C22 . . 1.944(15) ?
Ru2 C23 . . 1.938(10) ?
Ru2 C1 . . 2.221(9) ?
Ru2 C2 . . 2.226(8) ?
Ru3 C31 . . 1.952(14) ?
Ru3 C32 . . 1.922(14) ?
Ru3 C33 . . 1.932(9) ?
Ru3 C1 . . 2.209(9) ?
Ru3 C2 . . 2.221(8) ?
W4 Ru5 . . 2.9061(13) ?
W4 Fe5 . . 2.9061(13) ?
W4 Ru6 . . 2.9829(12) ?
W4 Fe6 . . 2.9829(12) ?
W4 C41 . . 1.982(16) ?
W4 C42 . . 2.010(15) ?
W4 C4 . . 1.966(7) ?
W4 C401 . . 2.304(15) ?
W4 C402 . . 2.334(15) ?
W4 C403 . . 2.329(11) ?
W4 C404 . . 2.294(16) ?
W4 C405 . . 2.331(17) ?
Ru5 Ru6 . . 2.6190(18) ?
Ru5 Fe6 . . 2.6190(18) ?
Ru5 C51 . . 1.831(14) ?
Ru5 C52 . . 1.853(11) ?
Ru5 C53 . . 1.850(11) ?
Ru5 C3 . . 2.117(9) ?
Ru5 C4 . . 2.111(9) ?
Fe5 Ru6 . . 2.6190(18) ?
Fe5 Fe6 . . 2.6190(18) ?
Fe5 C51 . . 1.831(14) ?
Fe5 C52 . . 1.853(11) ?
Fe5 C53 . . 1.850(11) ?
Fe5 C3 . . 2.117(9) ?
Fe5 C4 . . 2.111(9) ?
Ru6 C61 . . 1.875(16) ?
Ru6 C62 . . 1.913(11) ?
Ru6 C63 . . 1.897(11) ?
Ru6 C3 . . 2.202(9) ?
Ru6 C4 . . 2.174(9) ?
Fe6 C61 . . 1.875(16) ?
Fe6 C62 . . 1.913(11) ?
Fe6 C63 . . 1.897(11) ?
Fe6 C3 . . 2.202(9) ?
Fe6 C4 . . 2.174(9) ?
C11 O11 . . 1.124(17) ?
C12 O12 . . 1.136(18) ?
C13 O13 . . 1.119(18) ?
C21 O21 . . 1.144(16) ?
C22 O22 . . 1.088(18) ?
C23 O23 . . 1.126(12) ?
C31 O31 . . 1.113(17) ?
C32 O32 . . 1.100(17) ?
C33 O33 . . 1.128(12) ?
C41 O41 . . 1.168(17) ?
C42 O42 . . 1.14(2) ?
C51 O51 . . 1.130(16) ?
C52 O52 . . 1.142(14) ?
C53 O53 . . 1.125(14) ?
C61 O61 . . 1.150(18) ?
C62 O62 . . 1.139(15) ?
C63 O63 . . 1.112(14) ?
C1 C2 . . 1.335(10) ?
C2 C3 . . 1.403(10) ?
C3 C4 . . 1.334(10) ?
C401 C402 . . 1.33(2) ?
C401 C405 . . 1.47(2) ?
C401 H401 . . .949(15) ?
C402 C403 . . 1.43(2) ?
C402 H402 . . .956(16) ?
C403 C404 . . 1.41(2) ?
C403 H403 . . .958(13) ?
C404 C405 . . 1.35(2) ?
C404 H404 . . .949(17) ?
C405 H405 . . .948(14) ?

loop_
_geom_contact_atom_site_label_1
_geom_contact_atom_site_label_2
_geom_contact_distance
_geom_contact_site_symmetry_1
_geom_contact_site_symmetry_2
_geom_contact_publ_flag
Ru1 O11 3.040(9) . . ?
Ru1 O12 3.000(11) . . ?
Ru1 O13 2.996(10) . . ?
Ru1 C21 3.409(14) . . ?
Ru1 C31 3.499(16) . . ?
Ru1 C32 3.478(13) . . ?
Ru1 C2 3.146(7) . . ?
Fe1 O11 3.040(9) . . ?
Fe1 O12 3.000(11) . . ?
Fe1 O13 2.996(10) . . ?
Fe1 C21 3.409(14) . . ?
Fe1 C31 3.499(16) . . ?
Fe1 C32 3.478(13) . . ?
Fe1 C2 3.146(7) . . ?
Ru2 O21 3.046(10) . . ?
Ru2 O22 3.031(9) . . ?
Ru2 O23 3.061(8) . . ?
Ru2 C3 3.359(8) . . ?
Ru3 O31 3.065(8) . . ?
Ru3 O32 3.021(10) . . ?
Ru3 O33 3.058(8) . . ?
Ru3 C3 3.301(8) . . ?
W4 O41 3.137(8) . . ?
W4 O42 3.139(12) . . ?
W4 C51 3.363(15) . . ?
W4 C3 3.249(7) . . ?
W4 H401 2.8970(14) . . ?
W4 H402 2.9537(10) . . ?
W4 H403 2.9408(13) . . ?
W4 H404 2.8919(7) . . ?
W4 H405 2.9496(8) . . ?
Ru5 C41 3.473(11) . . ?
Ru5 O51 2.961(8) . . ?
Ru5 O52 2.994(10) . . ?
Ru5 O53 2.974(8) . . ?
Ru5 C63 3.339(11) . . ?
Ru5 C2 3.264(8) . . ?
Fe5 C41 3.473(11) . . ?
Fe5 O51 2.961(8) . . ?
Fe5 O52 2.994(10) . . ?
Fe5 O53 2.974(8) . . ?
Fe5 C63 3.339(11) . . ?
Fe5 C2 3.264(8) . . ?
Ru6 C41 3.099(10) . . ?
Ru6 C42 3.195(13) . . ?
Ru6 C51 3.471(12) . . ?
Ru6 C53 3.422(12) . . ?
Ru6 O61 3.024(9) . . ?
Ru6 O62 3.051(10) . . ?
Ru6 O63 3.007(8) . . ?
Ru6 C2 3.277(8) . . ?
Fe6 C41 3.099(10) . . ?
Fe6 C42 3.195(13) . . ?
Fe6 C51 3.471(12) . . ?
Fe6 C53 3.422(12) . . ?
Fe6 O61 3.024(9) . . ?
Fe6 O62 3.051(10) . . ?
Fe6 O63 3.007(8) . . ?
Fe6 C2 3.277(8) . . ?
C11 C12 2.81(2) . . ?
C11 C13 2.86(2) . . ?
C12 C13 2.80(2) . . ?
C12 C1 2.974(14) . . ?
C13 C1 2.999(14) . . ?
C21 C22 2.78(2) . . ?
C21 C23 2.947(14) . . ?
C22 C23 2.891(17) . . ?
C23 C2 2.973(13) . . ?
C31 C32 2.83(2) . . ?
C31 C33 2.953(14) . . ?
C32 C33 2.867(17) . . ?
C32 C1 2.959(17) . . ?
C33 C2 2.933(13) . . ?
O33 H405 2.668(7) . . ?
C41 C42 2.76(2) . . ?
C41 C51 2.968(16) . . ?
C41 C61 2.810(19) . . ?
C41 C402 2.87(2) . . ?
O41 C61 2.966(15) . . ?
O41 O61 2.981(13) . . ?
O41 H402 2.533(10) . '3 666' ?
C42 C62 2.993(15) . . ?
C42 C4 2.873(15) . . ?
C42 C404 2.86(2) . . ?
C51 C52 2.820(18) . . ?
C51 C53 2.785(17) . . ?
C52 C53 2.736(14) . . ?
C52 H401 2.634(10) . . ?
C53 C3 2.809(14) . . ?
C61 C62 2.897(18) . . ?
C61 C63 2.697(17) . . ?
O61 H404 2.537(9) . '1 455' ?
C62 C63 2.827(15) . . ?
C63 C3 2.762(13) . . ?
C1 C3 2.604(10) . . ?
C2 C4 2.617(10) . . ?
C401 C403 2.22(2) . . ?
C401 C404 2.24(2) . . ?
C401 H402 2.057(16) . . ?
C401 H405 2.163(16) . . ?
C402 C404 2.28(2) . . ?
C402 C405 2.30(2) . . ?
C402 H401 2.020(15) . . ?
C402 H403 2.140(16) . . ?
C403 C405 2.26(2) . . ?
C403 H402 2.132(17) . . ?
C403 H404 2.098(16) . . ?
C404 H403 2.121(15) . . ?
C404 H405 2.083(15) . . ?
C405 H401 2.170(17) . . ?
C405 H404 2.048(16) . . ?

loop_
_geom_hbond_atom_site_label_D
_geom_hbond_atom_site_label_H
_geom_hbond_atom_site_label_A
_geom_hbond_site_symmetry_D
_geom_hbond_site_symmetry_H
_geom_hbond_site_symmetry_A
_geom_hbond_distance_DH
_geom_hbond_distance_HA
_geom_hbond_distance_DA
_geom_hbond_angle_DHA
_geom_hbond_publ_flag
? ? ? ? ? ? ? ? ? ? ?

loop_
_geom_torsion_atom_site_label_1
_geom_torsion_atom_site_label_2
_geom_torsion_atom_site_label_3
_geom_torsion_atom_site_label_4
_geom_torsion_site_symmetry_1
_geom_torsion_site_symmetry_2
_geom_torsion_site_symmetry_3
_geom_torsion_site_symmetry_4
_geom_torsion
_geom_torsion_publ_flag
? ? ? ? ? ? ? ? ? ?
